data_7251758
loop_
_publ_author_name
'Forsyth, Craig M.'
'Deacon, Glen B.'
'Junk, Peter C.'

_publ_section_title
;
 Directing alendronate structures into 2-D layers with bulky quaternary
 phosphonium cations
;
_journal_issue 14
_journal_name_full CrystEngComm
_journal_page_first 2151
_journal_page_last 2163
_journal_paper_doi 10.1039/D5CE01121C
_journal_volume 28
_journal_year 2026
_chemical_formula_moiety 'C20 H20 P, C4 H12 N O7 P2, 4(H2 O)'
_chemical_formula_sum 'C24 H40 N O11 P3'
_chemical_formula_weight 611.48
_space_group_crystal_system monoclinic
_space_group_IT_number 14
_space_group_name_Hall '-P 2ybc'
_space_group_name_H-M_alt 'P 1 21/c 1'
_atom_sites_solution_hydrogens mixed
_atom_sites_solution_primary dual
_audit_creation_method SHELXL-2018/3
_audit_update_record
;
2025-11-25 deposited with the CCDC.	2026-01-13 downloaded from the CCDC.
;
_cell_angle_alpha 90
_cell_angle_beta 116.585(2)
_cell_angle_gamma 90
_cell_formula_units_Z 4
_cell_length_a 17.3376(2)
_cell_length_b 9.89520(10)
_cell_length_c 18.6706(2)
_cell_measurement_reflns_used 20213
_cell_measurement_temperature 123(2)
_cell_measurement_theta_max 79.3740
_cell_measurement_theta_min 5.1730
_cell_volume 2864.45(7)
_computing_cell_refinement 'CrysAlisPro 1.171.43.95a (Rigaku OD, 2023)'
_computing_data_collection 'CrysAlisPro system (CCD 43.95a 64-bit (release 03-11-2023))'
_computing_data_reduction 'CrysAlisPro 1.171.43.95a (Rigaku OD, 2023)'
_computing_structure_refinement 'SHELXL-2018/3 (Sheldrick, 2018)'
_computing_structure_solution 'SHELXT-2018/2 (Sheldrick, 2018)'
_diffrn_ambient_temperature 123(2)
_diffrn_detector_area_resol_mean 10.0000
_diffrn_measured_fraction_theta_full 1.000
_diffrn_measured_fraction_theta_max 0.983
_diffrn_measurement_device_type 'XtaLAB Synergy, Dualflex, HyPix'
_diffrn_measurement_method '\w scans'
_diffrn_radiation_type CuK\a
_diffrn_radiation_wavelength 1.54184
_diffrn_reflns_av_R_equivalents 0.0382
_diffrn_reflns_av_unetI/netI 0.0293
_diffrn_reflns_Laue_measured_fraction_full 1.000
_diffrn_reflns_Laue_measured_fraction_max 0.983
_diffrn_reflns_limit_h_max 21
_diffrn_reflns_limit_h_min -20
_diffrn_reflns_limit_k_max 12
_diffrn_reflns_limit_k_min -11
_diffrn_reflns_limit_l_max 23
_diffrn_reflns_limit_l_min -22
_diffrn_reflns_number 30826
_diffrn_reflns_point_group_measured_fraction_full 1.000
_diffrn_reflns_point_group_measured_fraction_max 0.983
_diffrn_reflns_theta_full 67.684
_diffrn_reflns_theta_max 79.630
_diffrn_reflns_theta_min 4.761
_diffrn_source 'micro-focus sealed X-ray tube'
_exptl_absorpt_coefficient_mu 2.422
_exptl_absorpt_correction_T_max 1.00000
_exptl_absorpt_correction_T_min 0.39307
_exptl_absorpt_correction_type multi-scan
_exptl_absorpt_process_details
;
CrysAlisPro 1.171.43.95a (Rigaku Oxford Diffraction, 2023)
Empirical absorption correction using spherical harmonics,
implemented in SCALE3 ABSPACK scaling algorithm.
;
_exptl_crystal_colour colourless
_exptl_crystal_density_diffrn 1.418
_exptl_crystal_description plate
_exptl_crystal_F_000 1296
_exptl_crystal_size_max 0.106
_exptl_crystal_size_mid 0.098
_exptl_crystal_size_min 0.026
_refine_diff_density_max 0.836
_refine_diff_density_min -0.674
_refine_diff_density_rms 0.063
_refine_ls_extinction_method none
_refine_ls_goodness_of_fit_ref 1.056
_refine_ls_hydrogen_treatment mixed
_refine_ls_matrix_type full
_refine_ls_number_parameters 401
_refine_ls_number_reflns 6122
_refine_ls_number_restraints 15
_refine_ls_restrained_S_all 1.057
_refine_ls_R_factor_all 0.0423
_refine_ls_R_factor_gt 0.0383
_refine_ls_shift/su_max 0.001
_refine_ls_shift/su_mean 0.000
_refine_ls_structure_factor_coef Fsqd
_refine_ls_weighting_details 'w=1/[\s^2^(Fo^2^)+(0.0487P)^2^+2.6271P] where P=(Fo^2^+2Fc^2^)/3'
_refine_ls_weighting_scheme calc
_refine_ls_wR_factor_gt 0.1001
_refine_ls_wR_factor_ref 0.1034
_reflns_Friedel_coverage 0.000
_reflns_number_gt 5539
_reflns_number_total 6122
_reflns_threshold_expression 'I > 2\s(I)'
_cod_data_source_file d5ce01121c2.cif
_cod_data_source_block compound3_Ph3EtPLH4
_cod_depositor_comments 'Adding full bibliography for 7251754--7251762.cif.'
_cod_original_sg_symbol_H-M 'P 21/c'
_cod_database_code 7251758
_shelx_shelxl_version_number 2018/3
_shelx_space_group_comment
;
The symmetry employed for this shelxl refinement is uniquely defined
by the following loop, which should always be used as a source of
symmetry information in preference to the above space-group names.
They are only intended as comments.
;

loop_
_space_group_symop_operation_xyz
'x, y, z'
'-x, y+1/2, -z+1/2'
'-x, -y, -z'
'x, -y-1/2, z-1/2'

loop_
_atom_site_label
_atom_site_type_symbol
_atom_site_fract_x
_atom_site_fract_y
_atom_site_fract_z
_atom_site_U_iso_or_equiv
_atom_site_adp_type
_atom_site_occupancy
_atom_site_site_symmetry_order
_atom_site_calc_flag
_atom_site_refinement_flags_posn
_atom_site_refinement_flags_adp
_atom_site_refinement_flags_occupancy
_atom_site_disorder_assembly
_atom_site_disorder_group
P1 P 0.88172(2) 0.05483(4) 0.62878(2) 0.01312(10) Uani 1 1 d . . . . .
P2 P 0.92180(2) 0.35307(4) 0.61546(2) 0.01288(10) Uani 1 1 d . . . . .
P3 P 0.38524(3) 0.88792(5) 0.23906(3) 0.02034(11) Uani 1 1 d . . . . .
O1 O 0.78665(7) 0.11397(13) 0.59280(8) 0.0196(3) Uani 1 1 d D . . . .
O2 O 0.92327(8) 0.05422(12) 0.71939(7) 0.0186(2) Uani 1 1 d . . . . .
O3 O 0.87741(8) -0.08236(12) 0.59241(7) 0.0194(2) Uani 1 1 d . . . . .
O4 O 0.82453(8) 0.36342(12) 0.58194(8) 0.0201(3) Uani 1 1 d . . . . .
O5 O 0.96492(8) 0.36575(12) 0.70913(7) 0.0199(3) Uani 1 1 d D . . . .
O6 O 0.96248(7) 0.45309(12) 0.58146(7) 0.0159(2) Uani 1 1 d . . . . .
O7 O 1.03083(7) 0.14036(12) 0.63506(7) 0.0158(2) Uani 1 1 d D . . . .
O8 O 0.87215(8) 0.53628(14) 0.42216(8) 0.0212(3) Uani 1 1 d D . . . .
H8A H 0.8958(15) 0.504(3) 0.4685(11) 0.032 Uiso 1 1 d D U . . .
H8B H 0.9133(13) 0.551(3) 0.4090(14) 0.032 Uiso 1 1 d D U . . .
O9 O 0.79030(8) 0.75530(14) 0.45876(8) 0.0256(3) Uani 1 1 d D . . . .
H9A H 0.8199(15) 0.814(2) 0.4931(14) 0.038 Uiso 1 1 d D U . . .
H9B H 0.8257(15) 0.705(2) 0.4496(16) 0.038 Uiso 1 1 d D U . . .
O10 O 0.75485(10) 0.61014(16) 0.56762(10) 0.0335(3) Uani 1 1 d D . . . .
H10A H 0.7776(19) 0.528(2) 0.5705(18) 0.050 Uiso 1 1 d D U . . .
H10B H 0.7639(19) 0.658(3) 0.5317(15) 0.050 Uiso 1 1 d D U . . .
O11 O 0.86075(10) 0.71918(18) 0.71079(10) 0.0395(4) Uani 1 1 d D . . . .
H11A H 0.8297(19) 0.676(3) 0.6622(14) 0.059 Uiso 1 1 d D U . . .
H11B H 0.868(2) 0.803(2) 0.6967(18) 0.059 Uiso 1 1 d D U . . .
N1 N 0.99436(10) 0.27823(15) 0.35738(9) 0.0162(3) Uani 1 1 d . . . . .
C1 C 0.94145(9) 0.17596(16) 0.59549(9) 0.0122(3) Uani 1 1 d . . . . .
C2 C 0.91027(10) 0.15821(17) 0.50435(9) 0.0144(3) Uani 1 1 d . . . . .
H2A H 0.900168 0.060932 0.491042 0.017 Uiso 1 1 calc R U . . .
H2B H 0.854450 0.205572 0.475398 0.017 Uiso 1 1 calc R U . . .
C3 C 0.97340(10) 0.21183(17) 0.47466(9) 0.0150(3) Uani 1 1 d . . . . .
H3A H 0.992083 0.303940 0.496119 0.018 Uiso 1 1 calc R U . . .
H3B H 1.025118 0.153183 0.494973 0.018 Uiso 1 1 calc R U . . .
C4 C 0.93292(10) 0.21604(17) 0.38383(9) 0.0161(3) Uani 1 1 d . . . . .
H4A H 0.918310 0.123212 0.362144 0.019 Uiso 1 1 calc R U . . .
H4B H 0.879020 0.269599 0.362980 0.019 Uiso 1 1 calc R U . . .
C5 C 0.32683(11) 0.73342(19) 0.23000(10) 0.0205(3) Uani 1 1 d . . . . .
C6 C 0.31938(11) 0.63664(19) 0.17301(11) 0.0214(4) Uani 1 1 d . . . . .
H6 H 0.343433 0.653454 0.137059 0.026 Uiso 1 1 calc R U . . .
C7 C 0.27673(11) 0.5152(2) 0.16866(11) 0.0244(4) Uani 1 1 d . . . . .
H7 H 0.272218 0.448802 0.130246 0.029 Uiso 1 1 calc R U . . .
C8 C 0.24088(11) 0.4920(2) 0.22074(12) 0.0265(4) Uani 1 1 d . . . . .
H8 H 0.211281 0.409720 0.217624 0.032 Uiso 1 1 calc R U . . .
C9 C 0.24814(12) 0.5888(2) 0.27758(12) 0.0283(4) Uani 1 1 d . . . . .
H9 H 0.223355 0.572243 0.312974 0.034 Uiso 1 1 calc R U . . .
C10 C 0.29118(12) 0.7089(2) 0.28286(11) 0.0256(4) Uani 1 1 d . . . . .
H10 H 0.296520 0.774298 0.322064 0.031 Uiso 1 1 calc R U . . .
C11 C 0.42667(13) 0.88676(19) 0.16611(12) 0.0246(4) Uani 1 1 d . . . . .
C12 C 0.36832(14) 0.8899(2) 0.08451(13) 0.0314(4) Uani 1 1 d . . . . .
H12 H 0.308115 0.897092 0.068138 0.038 Uiso 1 1 calc R U . . .
C13 C 0.39949(17) 0.8822(2) 0.02806(14) 0.0377(5) Uani 1 1 d . . . . .
H13 H 0.360328 0.883899 -0.027344 0.045 Uiso 1 1 calc R U . . .
C14 C 0.48692(18) 0.8723(2) 0.05157(15) 0.0392(5) Uani 1 1 d . . . . .
H14 H 0.507361 0.864448 0.012277 0.047 Uiso 1 1 calc R U . . .
C15 C 0.54503(16) 0.8736(2) 0.13200(15) 0.0367(5) Uani 1 1 d . . . . .
H15 H 0.605235 0.869789 0.147760 0.044 Uiso 1 1 calc R U . . .
C16 C 0.51503(13) 0.88047(19) 0.18981(13) 0.0279(4) Uani 1 1 d . . . . .
H16 H 0.554640 0.880883 0.245088 0.033 Uiso 1 1 calc R U . . .
C17 C 0.47442(11) 0.88969(18) 0.33740(11) 0.0203(3) Uani 1 1 d . . . . .
C18 C 0.51769(12) 0.76815(19) 0.36748(12) 0.0253(4) Uani 1 1 d . . . . .
H18 H 0.495649 0.686193 0.339166 0.030 Uiso 1 1 calc R U . . .
C19 C 0.59295(12) 0.7675(2) 0.43883(13) 0.0302(4) Uani 1 1 d . . . . .
H19 H 0.623169 0.685134 0.458841 0.036 Uiso 1 1 calc R U . . .
C20 C 0.62427(12) 0.8866(2) 0.48110(11) 0.0261(4) Uani 1 1 d . . . . .
H20 H 0.675918 0.885731 0.529935 0.031 Uiso 1 1 calc R U . . .
C21 C 0.58056(13) 1.0062(2) 0.45235(12) 0.0283(4) Uani 1 1 d . . . . .
H21 H 0.601372 1.087157 0.482215 0.034 Uiso 1 1 calc R U . . .
C22 C 0.50602(12) 1.0091(2) 0.37972(12) 0.0267(4) Uani 1 1 d . . . . .
H22 H 0.476971 1.092139 0.359235 0.032 Uiso 1 1 calc R U . . .
C23 C 0.32066(13) 1.0382(2) 0.22050(13) 0.0301(4) Uani 1 1 d . . . . .
H23A H 0.357901 1.117501 0.226450 0.036 Uiso 1 1 calc R U . . .
H23B H 0.275649 1.036250 0.164203 0.036 Uiso 1 1 calc R U . . .
C24 C 0.27692(16) 1.0585(3) 0.27421(16) 0.0408(5) Uani 1 1 d . . . . .
H24A H 0.249719 1.147911 0.264176 0.061 Uiso 1 1 calc R U . . .
H24B H 0.319920 1.052156 0.330402 0.061 Uiso 1 1 calc R U . . .
H24C H 0.232881 0.988696 0.262745 0.061 Uiso 1 1 calc R U . . .
H1 H 0.7923(17) 0.1977(18) 0.5908(17) 0.039(7) Uiso 1 1 d D . . . .
H5 H 1.0012(16) 0.429(2) 0.7286(17) 0.044(8) Uiso 1 1 d D . . . .
H7A H 1.0527(16) 0.163(3) 0.6834(11) 0.038(7) Uiso 1 1 d D . . . .
H1N H 0.9703(16) 0.293(3) 0.3064(16) 0.030(6) Uiso 1 1 d . . . . .
H2N H 1.0400(16) 0.224(3) 0.3710(15) 0.029(6) Uiso 1 1 d . . . . .
H3N H 1.0112(16) 0.360(3) 0.3830(15) 0.029(6) Uiso 1 1 d . . . . .

loop_
_atom_site_aniso_label
_atom_site_aniso_U_11
_atom_site_aniso_U_22
_atom_site_aniso_U_33
_atom_site_aniso_U_23
_atom_site_aniso_U_13
_atom_site_aniso_U_12
P1 0.01466(19) 0.0117(2) 0.01357(19) 0.00106(14) 0.00679(15) -0.00023(14)
P2 0.01621(19) 0.01067(19) 0.01265(19) 0.00086(14) 0.00725(15) 0.00129(14)
P3 0.0178(2) 0.0172(2) 0.0207(2) -0.00228(16) 0.00384(17) 0.00096(16)
O1 0.0155(5) 0.0187(6) 0.0251(6) 0.0024(5) 0.0096(5) -0.0002(5)
O2 0.0229(6) 0.0179(6) 0.0155(5) 0.0026(4) 0.0091(5) 0.0001(5)
O3 0.0238(6) 0.0127(6) 0.0232(6) -0.0017(5) 0.0117(5) -0.0021(5)
O4 0.0179(6) 0.0168(6) 0.0266(6) 0.0040(5) 0.0108(5) 0.0050(4)
O5 0.0308(6) 0.0145(6) 0.0146(6) -0.0013(4) 0.0104(5) -0.0038(5)
O6 0.0227(6) 0.0113(5) 0.0153(5) 0.0000(4) 0.0098(5) -0.0010(4)
O7 0.0120(5) 0.0198(6) 0.0137(5) -0.0009(4) 0.0042(4) 0.0028(4)
O8 0.0186(6) 0.0238(7) 0.0189(6) 0.0019(5) 0.0061(5) 0.0004(5)
O9 0.0212(6) 0.0243(7) 0.0270(7) -0.0023(5) 0.0069(5) 0.0013(5)
O10 0.0394(8) 0.0259(8) 0.0357(8) 0.0088(6) 0.0172(7) 0.0116(6)
O11 0.0338(8) 0.0421(10) 0.0337(8) 0.0146(7) 0.0072(6) -0.0076(7)
N1 0.0229(7) 0.0149(7) 0.0126(7) -0.0005(5) 0.0094(6) -0.0009(6)
C1 0.0112(7) 0.0123(7) 0.0124(7) 0.0004(6) 0.0047(5) 0.0007(5)
C2 0.0151(7) 0.0149(8) 0.0125(7) -0.0010(6) 0.0056(6) -0.0021(6)
C3 0.0160(7) 0.0159(8) 0.0132(7) -0.0008(6) 0.0067(6) -0.0011(6)
C4 0.0188(7) 0.0159(8) 0.0144(7) -0.0012(6) 0.0082(6) -0.0024(6)
C5 0.0151(7) 0.0238(9) 0.0199(8) -0.0017(7) 0.0053(6) -0.0009(6)
C6 0.0185(8) 0.0245(9) 0.0217(8) -0.0028(7) 0.0094(7) -0.0032(7)
C7 0.0214(8) 0.0236(9) 0.0246(9) -0.0023(7) 0.0071(7) -0.0031(7)
C8 0.0175(8) 0.0261(10) 0.0319(10) 0.0072(8) 0.0075(7) -0.0016(7)
C9 0.0232(9) 0.0384(11) 0.0265(9) 0.0111(8) 0.0140(7) 0.0059(8)
C10 0.0245(8) 0.0318(10) 0.0197(8) 0.0008(7) 0.0091(7) 0.0044(8)
C11 0.0309(9) 0.0160(8) 0.0255(9) 0.0005(7) 0.0114(8) -0.0042(7)
C12 0.0361(11) 0.0244(10) 0.0282(10) 0.0032(8) 0.0094(8) -0.0025(8)
C13 0.0627(15) 0.0239(10) 0.0280(10) 0.0039(8) 0.0217(10) -0.0012(10)
C14 0.0649(15) 0.0233(10) 0.0450(13) 0.0026(9) 0.0384(12) -0.0051(10)
C15 0.0456(12) 0.0228(10) 0.0535(14) -0.0021(9) 0.0328(11) -0.0081(9)
C16 0.0317(10) 0.0189(9) 0.0340(10) -0.0028(8) 0.0156(8) -0.0076(7)
C17 0.0173(7) 0.0189(9) 0.0210(8) -0.0017(7) 0.0052(6) 0.0001(6)
C18 0.0219(8) 0.0168(9) 0.0300(9) -0.0015(7) 0.0050(7) 0.0004(7)
C19 0.0233(9) 0.0246(10) 0.0329(10) 0.0049(8) 0.0037(8) 0.0035(7)
C20 0.0191(8) 0.0327(11) 0.0214(8) 0.0006(7) 0.0045(7) -0.0017(7)
C21 0.0296(9) 0.0244(10) 0.0250(9) -0.0062(8) 0.0069(8) -0.0051(8)
C22 0.0278(9) 0.0190(9) 0.0263(9) -0.0027(7) 0.0059(8) 0.0017(7)
C23 0.0263(9) 0.0257(10) 0.0321(10) 0.0017(8) 0.0073(8) 0.0053(8)
C24 0.0389(12) 0.0383(13) 0.0495(13) 0.0022(10) 0.0235(11) 0.0095(10)

loop_
_atom_type_symbol
_atom_type_description
_atom_type_scat_dispersion_real
_atom_type_scat_dispersion_imag
_atom_type_scat_source
C C 0.0181 0.0091 'International Tables Vol C Tables 4.2.6.8 and 6.1.1.4'
H H 0.0000 0.0000 'International Tables Vol C Tables 4.2.6.8 and 6.1.1.4'
N N 0.0311 0.0180 'International Tables Vol C Tables 4.2.6.8 and 6.1.1.4'
O O 0.0492 0.0322 'International Tables Vol C Tables 4.2.6.8 and 6.1.1.4'
P P 0.2955 0.4335 'International Tables Vol C Tables 4.2.6.8 and 6.1.1.4'

loop_
_geom_angle_atom_site_label_1
_geom_angle_atom_site_label_2
_geom_angle_atom_site_label_3
_geom_angle
_geom_angle_site_symmetry_1
_geom_angle_site_symmetry_3
_geom_angle_publ_flag
O3 P1 O2 113.80(7) . . ?
O3 P1 O1 108.01(7) . . ?
O2 P1 O1 111.06(7) . . ?
O3 P1 C1 110.64(7) . . ?
O2 P1 C1 108.53(7) . . ?
O1 P1 C1 104.39(7) . . ?
O6 P2 O4 115.12(7) . . ?
O6 P2 O5 109.69(7) . . ?
O4 P2 O5 109.96(7) . . ?
O6 P2 C1 111.87(7) . . ?
O4 P2 C1 104.55(7) . . ?
O5 P2 C1 105.12(7) . . ?
C17 P3 C5 107.18(8) . . ?
C17 P3 C23 111.45(9) . . ?
C5 P3 C23 114.12(9) . . ?
C17 P3 C11 108.73(9) . . ?
C5 P3 C11 108.75(8) . . ?
C23 P3 C11 106.49(10) . . ?
O7 C1 C2 107.73(12) . . ?
O7 C1 P2 112.51(10) . . ?
C2 C1 P2 108.84(10) . . ?
O7 C1 P1 107.74(10) . . ?
C2 C1 P1 108.72(10) . . ?
P2 C1 P1 111.18(8) . . ?
C3 C2 C1 113.92(13) . . ?
C4 C3 C2 111.53(13) . . ?
N1 C4 C3 109.83(13) . . ?
C6 C5 C10 119.98(17) . . ?
C6 C5 P3 120.75(14) . . ?
C10 C5 P3 119.23(15) . . ?
C7 C6 C5 120.13(17) . . ?
C8 C7 C6 119.64(18) . . ?
C7 C8 C9 120.23(18) . . ?
C10 C9 C8 120.48(17) . . ?
C9 C10 C5 119.53(18) . . ?
C16 C11 C12 120.16(19) . . ?
C16 C11 P3 120.93(15) . . ?
C12 C11 P3 118.90(16) . . ?
C13 C12 C11 119.2(2) . . ?
C14 C13 C12 120.6(2) . . ?
C13 C14 C15 120.5(2) . . ?
C14 C15 C16 119.9(2) . . ?
C11 C16 C15 119.7(2) . . ?
C22 C17 C18 119.97(16) . . ?
C22 C17 P3 121.98(14) . . ?
C18 C17 P3 117.72(14) . . ?
C19 C18 C17 119.76(18) . . ?
C18 C19 C20 120.20(18) . . ?
C21 C20 C19 120.09(17) . . ?
C20 C21 C22 120.37(18) . . ?
C17 C22 C21 119.58(18) . . ?
C24 C23 P3 115.73(16) . . ?

loop_
_geom_bond_atom_site_label_1
_geom_bond_atom_site_label_2
_geom_bond_distance
_geom_bond_site_symmetry_2
_geom_bond_publ_flag
P1 O3 1.5047(13) . ?
P1 O2 1.5133(12) . ?
P1 O1 1.5873(12) . ?
P1 C1 1.8634(16) . ?
P2 O6 1.5101(12) . ?
P2 O4 1.5171(12) . ?
P2 O5 1.5695(12) . ?
P2 C1 1.8548(16) . ?
P3 C17 1.7947(18) . ?
P3 C5 1.7995(19) . ?
P3 C23 1.800(2) . ?
P3 C11 1.802(2) . ?
O7 C1 1.4305(18) . ?
N1 C4 1.493(2) . ?
C1 C2 1.548(2) . ?
C2 C3 1.527(2) . ?
C3 C4 1.518(2) . ?
C5 C6 1.394(3) . ?
C5 C10 1.400(3) . ?
C6 C7 1.394(3) . ?
C7 C8 1.388(3) . ?
C8 C9 1.393(3) . ?
C9 C10 1.383(3) . ?
C11 C16 1.393(3) . ?
C11 C12 1.402(3) . ?
C12 C13 1.385(3) . ?
C13 C14 1.380(4) . ?
C14 C15 1.384(4) . ?
C15 C16 1.394(3) . ?
C17 C22 1.390(3) . ?
C17 C18 1.396(3) . ?
C18 C19 1.386(3) . ?
C19 C20 1.387(3) . ?
C20 C21 1.378(3) . ?
C21 C22 1.393(3) . ?
C23 C24 1.517(3) . ?

loop_
_geom_hbond_atom_site_label_D
_geom_hbond_atom_site_label_H
_geom_hbond_atom_site_label_A
_geom_hbond_distance_DH
_geom_hbond_distance_HA
_geom_hbond_distance_DA
_geom_hbond_angle_DHA
_geom_hbond_site_symmetry_A
_geom_hbond_publ_flag
O8 H8A O6 0.838(16) 1.963(17) 2.7941(17) 171(3) . yes
O8 H8B O6 0.864(16) 2.080(18) 2.8999(17) 158(2) 3_766 yes
O9 H9A O3 0.850(17) 1.955(18) 2.7776(19) 163(3) 1_565 yes
O9 H9B O8 0.864(16) 2.018(18) 2.8365(19) 158(2) . yes
O10 H10A O4 0.897(17) 1.788(17) 2.6836(19) 177(3) . yes
O10 H10B O9 0.889(17) 1.885(18) 2.773(2) 176(3) . yes
O11 H11A O10 0.927(17) 1.782(19) 2.700(2) 170(3) . yes
O11 H11B O2 0.894(18) 2.63(2) 3.469(2) 156(3) 1_565 yes
O11 H11B O3 0.894(18) 2.32(3) 3.0654(19) 141(3) 1_565 yes
O1 H1 O4 0.837(17) 1.764(18) 2.5855(18) 167(3) . yes
O5 H5 O2 0.848(18) 1.746(18) 2.5886(18) 173(3) 2_756 yes
O7 H7A O11 0.839(17) 1.951(18) 2.7537(19) 160(3) 2_746 yes
N1 H1N O2 0.86(3) 2.10(3) 2.8396(19) 144(2) 4_565 yes
N1 H1N O5 0.86(3) 2.37(3) 2.9473(19) 124(2) 4_565 yes
N1 H2N O3 0.89(3) 1.90(3) 2.777(2) 167(2) 3_756 yes
N1 H3N O6 0.92(3) 1.95(3) 2.8579(19) 170(2) 3_766 yes

loop_
_geom_torsion_atom_site_label_1
_geom_torsion_atom_site_label_2
_geom_torsion_atom_site_label_3
_geom_torsion_atom_site_label_4
_geom_torsion
_geom_torsion_site_symmetry_1
_geom_torsion_site_symmetry_2
_geom_torsion_site_symmetry_3
_geom_torsion_site_symmetry_4
_geom_torsion_publ_flag
O6 P2 C1 O7 64.74(12) . . . . ?
O4 P2 C1 O7 -170.04(10) . . . . ?
O5 P2 C1 O7 -54.23(12) . . . . ?
O6 P2 C1 C2 -54.59(11) . . . . ?
O4 P2 C1 C2 70.63(11) . . . . ?
O5 P2 C1 C2 -173.56(10) . . . . ?
O6 P2 C1 P1 -174.32(7) . . . . ?
O4 P2 C1 P1 -49.10(9) . . . . ?
O5 P2 C1 P1 66.71(9) . . . . ?
O3 P1 C1 O7 -72.16(11) . . . . ?
O2 P1 C1 O7 53.36(12) . . . . ?
O1 P1 C1 O7 171.87(10) . . . . ?
O3 P1 C1 C2 44.32(12) . . . . ?
O2 P1 C1 C2 169.85(10) . . . . ?
O1 P1 C1 C2 -71.64(11) . . . . ?
O3 P1 C1 P2 164.12(7) . . . . ?
O2 P1 C1 P2 -70.35(9) . . . . ?
O1 P1 C1 P2 48.16(9) . . . . ?
O7 C1 C2 C3 -42.94(18) . . . . ?
P2 C1 C2 C3 79.33(14) . . . . ?
P1 C1 C2 C3 -159.43(11) . . . . ?
C1 C2 C3 C4 -169.33(13) . . . . ?
C2 C3 C4 N1 175.91(13) . . . . ?
C17 P3 C5 C6 -117.55(15) . . . . ?
C23 P3 C5 C6 118.55(16) . . . . ?
C11 P3 C5 C6 -0.17(17) . . . . ?
C17 P3 C5 C10 60.25(16) . . . . ?
C23 P3 C5 C10 -63.66(17) . . . . ?
C11 P3 C5 C10 177.63(14) . . . . ?
C10 C5 C6 C7 -0.2(3) . . . . ?
P3 C5 C6 C7 177.59(14) . . . . ?
C5 C6 C7 C8 0.7(3) . . . . ?
C6 C7 C8 C9 -0.6(3) . . . . ?
C7 C8 C9 C10 -0.1(3) . . . . ?
C8 C9 C10 C5 0.7(3) . . . . ?
C6 C5 C10 C9 -0.5(3) . . . . ?
P3 C5 C10 C9 -178.32(14) . . . . ?
C17 P3 C11 C16 3.23(18) . . . . ?
C5 P3 C11 C16 -113.16(16) . . . . ?
C23 P3 C11 C16 123.44(16) . . . . ?
C17 P3 C11 C12 -177.90(15) . . . . ?
C5 P3 C11 C12 65.71(17) . . . . ?
C23 P3 C11 C12 -57.69(17) . . . . ?
C16 C11 C12 C13 2.0(3) . . . . ?
P3 C11 C12 C13 -176.83(16) . . . . ?
C11 C12 C13 C14 -0.3(3) . . . . ?
C12 C13 C14 C15 -1.8(3) . . . . ?
C13 C14 C15 C16 2.1(3) . . . . ?
C12 C11 C16 C15 -1.7(3) . . . . ?
P3 C11 C16 C15 177.12(15) . . . . ?
C14 C15 C16 C11 -0.4(3) . . . . ?
C5 P3 C17 C22 -147.19(16) . . . . ?
C23 P3 C17 C22 -21.7(2) . . . . ?
C11 P3 C17 C22 95.41(17) . . . . ?
C5 P3 C17 C18 39.45(17) . . . . ?
C23 P3 C17 C18 164.97(15) . . . . ?
C11 P3 C17 C18 -77.95(17) . . . . ?
C22 C17 C18 C19 -1.1(3) . . . . ?
P3 C17 C18 C19 172.37(16) . . . . ?
C17 C18 C19 C20 1.3(3) . . . . ?
C18 C19 C20 C21 0.1(3) . . . . ?
C19 C20 C21 C22 -1.7(3) . . . . ?
C18 C17 C22 C21 -0.5(3) . . . . ?
P3 C17 C22 C21 -173.68(16) . . . . ?
C20 C21 C22 C17 1.9(3) . . . . ?
C17 P3 C23 C24 -63.07(19) . . . . ?
C5 P3 C23 C24 58.51(19) . . . . ?
C11 P3 C23 C24 178.50(16) . . . . ?
